data_1510870
loop_
_publ_author_name
'Krebs, B.'
'Hiltmann, F.'

_publ_section_title
;
 Li Ba B S3 und Li Ba B3 S6: zwei neue quaternaere thioborate mit
 trigonal-planar koordiniertem Bor
;
_journal_name_full 'Zeitschrift fuer Anorganische und Allgemeine Chemie'
_journal_page_first 424
_journal_page_last 430
_journal_paper_doi 10.1002/zaac.19956210315
_journal_volume 621
_journal_year 1995
_chemical_formula_sum 'B3 Ba Li S6'
_chemical_name_systematic 'Li Ba B3 S6'
_space_group_IT_number 9
_symmetry_space_group_name_Hall 'C -2yc'
_symmetry_space_group_name_H-M 'C 1 c 1'
_cell_angle_alpha 90
_cell_angle_beta 117.46
_cell_angle_gamma 90
_cell_formula_units_Z 4
_cell_length_a 15.116
_cell_length_b 8.824
_cell_length_c 8.179
_cell_volume 968.031
_citation_journal_id_ASTM ZAACAB
_cod_data_source_file boron_383.cif
_cod_data_source_block B3Ba1Li1S6
_cod_original_cell_volume 968.0309
_cod_original_formula_sum 'B3 Ba1 Li1 S6'
_cod_database_code 1510870

loop_
_symmetry_equiv_pos_as_xyz
x,y,z
x,-y,z+1/2
x+1/2,y+1/2,z
x+1/2,-y+1/2,z+1/2

loop_
_atom_site_label
_atom_site_type_symbol
_atom_site_fract_x
_atom_site_fract_y
_atom_site_fract_z
_atom_site_occupancy
_atom_site_U_iso_or_equiv
Ba1 Ba+2 0.2594 0.12285 0.5246 1 0.0
S3 S-2 0.5428 0.7044 0.5616 1 0.0
S6 S-2 0.4289 0.0108 0.4174 1 0.0
S1 S-2 0.4 0.4125 0.4948 1 0.0
B1 B+3 0.2991 0.5422 0.4535 1 0.0
S5 S-2 0.1841 0.4626 0.4167 1 0.0
B3 B+3 0.5181 0.5009 0.5488 1 0.0
B2 B+3 0.4296 0.8186 0.4789 1 0.0
Li1 Li+1 0.6002 0.1029 0.5674 1 0.0
S4 S-2 0.6225 0.3839 0.5922 1 0.0
S2 S-2 0.3079 0.7483 0.4406 1 0.0
